data_7211103
loop_
_publ_author_name
'Anthony, Savarimuthu Philip'
'Wang, Longsheng'
'Varughese, Sunil'
'Draper, Sylvia M.'

_publ_section_title
;
 A structurally versatile coordination polymer: demonstrating spontaneous
 resolution, conformational polymorphism and gel formation
;
_journal_issue 33
_journal_name_full CrystEngComm
_journal_page_first 6602
_journal_paper_doi 10.1039/c3ce41224e
_journal_volume 15
_journal_year 2013
_chemical_formula_sum 'C15 H8 Ag F3 N2 O4 S'
_chemical_formula_weight 477.16
_chemical_name_systematic
;
?
;
_space_group_IT_number 14
_symmetry_cell_setting monoclinic
_symmetry_space_group_name_Hall '-P 2yn'
_symmetry_space_group_name_H-M 'P 1 21/n 1'
_atom_sites_solution_hydrogens geom
_atom_sites_solution_primary direct
_atom_sites_solution_secondary difmap
_audit_creation_method SHELXL-97
_cell_angle_alpha 90.00
_cell_angle_beta 93.515(6)
_cell_angle_gamma 90.00
_cell_formula_units_Z 4
_cell_length_a 11.093(4)
_cell_length_b 12.530(4)
_cell_length_c 12.330(4)
_cell_measurement_temperature 273(2)
_cell_volume 1710.6(10)
_computing_cell_refinement 'Bruker SMART'
_computing_data_collection 'Bruker SMART'
_computing_data_reduction 'Bruker SAINT'
_computing_molecular_graphics 'Bruker SHELXTL'
_computing_publication_material 'Bruker SHELXTL'
_computing_structure_refinement 'SHELXL-97 (Sheldrick, 1997)'
_computing_structure_solution 'SHELXS-97 (Sheldrick, 1990)'
_diffrn_ambient_temperature 273(2)
_diffrn_measured_fraction_theta_full 0.999
_diffrn_measured_fraction_theta_max 0.999
_diffrn_measurement_device_type 'CCD area detector'
_diffrn_measurement_method 'phi and omega scans'
_diffrn_radiation_monochromator graphite
_diffrn_radiation_source 'fine-focus sealed tube'
_diffrn_radiation_type MoK\a
_diffrn_radiation_wavelength 0.71073
_diffrn_reflns_av_R_equivalents 0.0258
_diffrn_reflns_av_sigmaI/netI 0.0188
_diffrn_reflns_limit_h_max 13
_diffrn_reflns_limit_h_min -13
_diffrn_reflns_limit_k_max 14
_diffrn_reflns_limit_k_min -14
_diffrn_reflns_limit_l_max 14
_diffrn_reflns_limit_l_min -14
_diffrn_reflns_number 17879
_diffrn_reflns_theta_full 25.05
_diffrn_reflns_theta_max 25.05
_diffrn_reflns_theta_min 2.32
_exptl_absorpt_coefficient_mu 1.355
_exptl_absorpt_correction_T_max 0.8994
_exptl_absorpt_correction_T_min 0.7458
_exptl_absorpt_correction_type multi-scan
_exptl_absorpt_process_details 'blessing, Acta Cryst. 1995(A51) 33-38'
_exptl_crystal_density_diffrn 1.853
_exptl_crystal_density_method 'not measured'
_exptl_crystal_F_000 936
_exptl_crystal_size_max 0.23
_exptl_crystal_size_mid 0.12
_exptl_crystal_size_min 0.08
_refine_diff_density_max 0.292
_refine_diff_density_min -0.530
_refine_diff_density_rms 0.085
_refine_ls_extinction_method none
_refine_ls_goodness_of_fit_ref 1.079
_refine_ls_hydrogen_treatment constr
_refine_ls_matrix_type full
_refine_ls_number_parameters 235
_refine_ls_number_reflns 3023
_refine_ls_number_restraints 0
_refine_ls_restrained_S_all 1.079
_refine_ls_R_factor_all 0.0307
_refine_ls_R_factor_gt 0.0272
_refine_ls_shift/su_max 0.001
_refine_ls_shift/su_mean 0.000
_refine_ls_structure_factor_coef Fsqd
_refine_ls_weighting_details 'calc w=1/[\s^2^(Fo^2^)+(0.0385P)^2^+0.7084P] where P=(Fo^2^+2Fc^2^)/3'
_refine_ls_weighting_scheme calc
_refine_ls_wR_factor_gt 0.0698
_refine_ls_wR_factor_ref 0.0720
_reflns_number_gt 2713
_reflns_number_total 3023
_reflns_threshold_expression >2sigma(I)
_cod_data_source_file c3ce41224e.txt
_cod_data_source_block w2
_cod_depositor_comments
;
The following automatic conversions were performed:

'_symmetry_cell_setting' value 'Monoclinic' changed to 'monoclinic'
according to /home/saulius/struct/CIF-dictionaries/cif_core.dic
dictionary named 'cif_core.dic' version 2.4.2 from 2011-04-26.

Automatic conversion script
Id: cif_fix_values 1891 2012-01-12 08:04:46Z andrius 
;
_cod_original_cell_volume 1710.5(9)
_cod_original_sg_symbol_H-M P2(1)/n
_cod_database_code 7211103

loop_
_symmetry_equiv_pos_as_xyz
'x, y, z'
'-x+1/2, y+1/2, -z+1/2'
'-x, -y, -z'
'x-1/2, -y-1/2, z-1/2'

loop_
_atom_site_label
_atom_site_type_symbol
_atom_site_fract_x
_atom_site_fract_y
_atom_site_fract_z
_atom_site_U_iso_or_equiv
_atom_site_adp_type
_atom_site_occupancy
_atom_site_symmetry_multiplicity
_atom_site_calc_flag
_atom_site_refinement_flags
Ag1 Ag 0.113096(19) 0.870541(17) 1.121559(16) 0.05646(10) Uani 1 1 d .
S1 S 0.18048(5) 1.11008(5) 0.99994(5) 0.04023(15) Uani 1 1 d .
F1 F 0.41484(15) 1.10350(17) 1.01398(18) 0.0836(6) Uani 1 1 d .
F2 F 0.32971(18) 0.97384(18) 0.9249(2) 0.1024(8) Uani 1 1 d .
F3 F 0.3370(2) 1.1276(2) 0.85405(18) 0.1083(9) Uani 1 1 d .
O1 O 0.18061(18) 1.04799(17) 1.09713(16) 0.0651(5) Uani 1 1 d .
O2 O 0.1867(2) 1.22175(16) 1.01890(19) 0.0709(6) Uani 1 1 d .
O3 O -0.09563(17) 0.9246(2) 1.08447(17) 0.0735(6) Uani 1 1 d .
O11 O 0.25220(15) 0.98191(14) 1.54105(13) 0.0496(4) Uani 1 1 d .
N1 N 0.1251(2) 0.86682(18) 1.3021(2) 0.0598(6) Uani 1 1 d .
N2 N 0.1472(2) 0.7423(2) 1.00575(19) 0.0587(6) Uani 1 1 d .
C1 C 0.3236(2) 1.0766(3) 0.9457(2) 0.0601(7) Uani 1 1 d .
C11 C 0.1073(2) 0.87294(18) 1.3915(2) 0.0469(6) Uani 1 1 d .
C12 C 0.0779(2) 0.87818(18) 1.5032(2) 0.0425(5) Uani 1 1 d .
C13 C -0.0282(2) 0.8314(2) 1.5348(3) 0.0584(7) Uani 1 1 d .
H13A H -0.0803 0.7974 1.4839 0.070 Uiso 1 1 calc R
C14 C -0.0552(3) 0.8359(3) 1.6422(3) 0.0701(8) Uani 1 1 d .
H14A H -0.1256 0.8043 1.6640 0.084 Uiso 1 1 calc R
C15 C 0.0206(3) 0.8866(3) 1.7168(3) 0.0679(8) Uani 1 1 d .
H15A H 0.0014 0.8890 1.7892 0.081 Uiso 1 1 calc R
C16 C 0.1251(3) 0.9344(2) 1.6864(2) 0.0564(7) Uani 1 1 d .
H16A H 0.1759 0.9694 1.7376 0.068 Uiso 1 1 calc R
C17 C 0.1536(2) 0.92980(19) 1.5797(2) 0.0426(5) Uani 1 1 d .
C21 C 0.3824(2) 1.1682(2) 1.5402(2) 0.0455(5) Uani 1 1 d .
C22 C 0.4270(2) 1.07634(19) 1.60053(18) 0.0400(5) Uani 1 1 d .
C23 C 0.5409(2) 1.0818(2) 1.6545(2) 0.0515(6) Uani 1 1 d .
H23A H 0.5872 1.1435 1.6510 0.062 Uiso 1 1 calc R
C24 C 0.5841(2) 0.9955(2) 1.7126(2) 0.0588(7) Uani 1 1 d .
H24A H 0.6598 0.9984 1.7493 0.071 Uiso 1 1 calc R
C25 C 0.5153(3) 0.9042(2) 1.7168(2) 0.0550(7) Uani 1 1 d .
H25A H 0.5449 0.8463 1.7574 0.066 Uiso 1 1 calc R
C26 C 0.4041(2) 0.8970(2) 1.6624(2) 0.0487(6) Uani 1 1 d .
H26A H 0.3593 0.8345 1.6648 0.058 Uiso 1 1 calc R
C27 C 0.3595(2) 0.98403(19) 1.60389(17) 0.0400(5) Uani 1 1 d .

loop_
_atom_site_aniso_label
_atom_site_aniso_U_11
_atom_site_aniso_U_22
_atom_site_aniso_U_33
_atom_site_aniso_U_23
_atom_site_aniso_U_13
_atom_site_aniso_U_12
Ag1 0.06031(16) 0.05639(16) 0.05159(15) -0.00888(9) -0.00543(10) -0.00209(9)
S1 0.0346(3) 0.0461(3) 0.0400(3) -0.0027(2) 0.0019(2) 0.0005(2)
F1 0.0387(9) 0.1140(15) 0.0964(14) -0.0181(12) -0.0096(9) -0.0040(9)
F2 0.0736(12) 0.0931(15) 0.141(2) -0.0530(14) 0.0114(13) 0.0214(11)
F3 0.0901(15) 0.175(3) 0.0642(13) 0.0037(13) 0.0355(12) -0.0242(14)
O1 0.0730(13) 0.0680(13) 0.0551(11) 0.0126(10) 0.0092(10) -0.0119(10)
O2 0.0785(14) 0.0471(11) 0.0873(15) -0.0054(10) 0.0072(12) 0.0089(10)
O3 0.0404(10) 0.1140(18) 0.0644(13) -0.0250(12) -0.0098(9) 0.0037(11)
O11 0.0492(9) 0.0568(10) 0.0414(9) 0.0043(8) -0.0090(7) -0.0133(8)
N1 0.0732(16) 0.0610(15) 0.0433(14) -0.0025(10) -0.0129(11) -0.0053(11)
N2 0.0596(14) 0.0548(14) 0.0613(14) -0.0120(12) 0.0017(11) 0.0021(11)
C1 0.0426(14) 0.077(2) 0.0612(18) -0.0148(15) 0.0052(13) -0.0028(13)
C11 0.0466(14) 0.0409(13) 0.0510(16) -0.0008(11) -0.0132(11) -0.0016(10)
C12 0.0402(13) 0.0387(12) 0.0477(14) -0.0017(10) -0.0043(10) 0.0056(9)
C13 0.0427(14) 0.0593(17) 0.0720(19) -0.0001(14) -0.0055(13) -0.0018(12)
C14 0.0454(15) 0.079(2) 0.087(2) 0.0104(18) 0.0165(16) 0.0030(15)
C15 0.0643(19) 0.080(2) 0.0617(19) -0.0024(15) 0.0201(16) 0.0148(16)
C16 0.0587(16) 0.0619(17) 0.0485(15) -0.0112(13) 0.0032(12) 0.0024(13)
C17 0.0423(13) 0.0398(12) 0.0453(13) -0.0024(10) -0.0011(10) 0.0032(10)
C21 0.0424(13) 0.0503(14) 0.0440(13) -0.0010(12) 0.0032(10) -0.0061(11)
C22 0.0414(12) 0.0453(13) 0.0335(11) 0.0001(10) 0.0037(9) 0.0004(10)
C23 0.0456(14) 0.0602(16) 0.0483(14) 0.0003(12) 0.0005(11) -0.0098(12)
C24 0.0431(14) 0.0771(19) 0.0549(16) 0.0026(14) -0.0072(12) 0.0043(13)
C25 0.0597(17) 0.0550(15) 0.0501(15) 0.0052(12) 0.0020(13) 0.0145(13)
C26 0.0587(16) 0.0407(13) 0.0463(14) -0.0021(11) -0.0005(12) -0.0003(11)
C27 0.0424(12) 0.0466(13) 0.0306(11) -0.0049(9) -0.0001(9) 0.0004(10)

loop_
_atom_type_symbol
_atom_type_description
_atom_type_scat_dispersion_real
_atom_type_scat_dispersion_imag
_atom_type_scat_source
C C 0.0033 0.0016 'International Tables Vol C Tables 4.2.6.8 and 6.1.1.4'
H H 0.0000 0.0000 'International Tables Vol C Tables 4.2.6.8 and 6.1.1.4'
N N 0.0061 0.0033 'International Tables Vol C Tables 4.2.6.8 and 6.1.1.4'
O O 0.0106 0.0060 'International Tables Vol C Tables 4.2.6.8 and 6.1.1.4'
F F 0.0171 0.0103 'International Tables Vol C Tables 4.2.6.8 and 6.1.1.4'
S S 0.1246 0.1234 'International Tables Vol C Tables 4.2.6.8 and 6.1.1.4'
Ag Ag -0.8971 1.1015 'International Tables Vol C Tables 4.2.6.8 and 6.1.1.4'

loop_
_geom_angle_atom_site_label_1
_geom_angle_atom_site_label_2
_geom_angle_atom_site_label_3
_geom_angle
_geom_angle_site_symmetry_1
_geom_angle_site_symmetry_3
N2 Ag1 N1 129.29(9) . .
N2 Ag1 O1 122.34(8) . .
N1 Ag1 O1 98.45(8) . .
N2 Ag1 O3 106.35(8) . .
N1 Ag1 O3 101.08(9) . .
O1 Ag1 O3 91.12(8) . .
O2 S1 O3 116.30(15) . 3_577
O2 S1 O1 113.64(13) . .
O3 S1 O1 114.37(14) 3_577 .
O2 S1 C1 104.75(14) . .
O3 S1 C1 102.37(13) 3_577 .
O1 S1 C1 103.19(14) . .
S1 O1 Ag1 129.28(13) . .
S1 O3 Ag1 129.11(13) 3_577 .
C27 O11 C17 119.24(18) . .
C11 N1 Ag1 165.7(2) . .
C21 N2 Ag1 150.9(2) 2_547 .
F3 C1 F2 107.3(3) . .
F3 C1 F1 107.5(3) . .
F2 C1 F1 109.1(3) . .
F3 C1 S1 110.7(2) . .
F2 C1 S1 110.9(2) . .
F1 C1 S1 111.2(2) . .
N1 C11 C12 176.6(3) . .
C17 C12 C13 119.6(2) . .
C17 C12 C11 120.7(2) . .
C13 C12 C11 119.7(2) . .
C14 C13 C12 119.3(3) . .
C14 C13 H13A 120.3 . .
C12 C13 H13A 120.3 . .
C15 C14 C13 120.4(3) . .
C15 C14 H14A 119.8 . .
C13 C14 H14A 119.8 . .
C14 C15 C16 120.8(3) . .
C14 C15 H15A 119.6 . .
C16 C15 H15A 119.6 . .
C17 C16 C15 119.4(3) . .
C17 C16 H16A 120.3 . .
C15 C16 H16A 120.3 . .
C16 C17 O11 123.0(2) . .
C16 C17 C12 120.5(2) . .
O11 C17 C12 116.4(2) . .
N2 C21 C22 176.6(3) 2_557 .
C27 C22 C23 120.3(2) . .
C27 C22 C21 121.0(2) . .
C23 C22 C21 118.7(2) . .
C24 C23 C22 119.3(3) . .
C24 C23 H23A 120.4 . .
C22 C23 H23A 120.4 . .
C23 C24 C25 120.0(3) . .
C23 C24 H24A 120.0 . .
C25 C24 H24A 120.0 . .
C26 C25 C24 121.3(3) . .
C26 C25 H25A 119.3 . .
C24 C25 H25A 119.3 . .
C25 C26 C27 119.1(2) . .
C25 C26 H26A 120.4 . .
C27 C26 H26A 120.4 . .
C22 C27 O11 116.8(2) . .
C22 C27 C26 119.9(2) . .
O11 C27 C26 123.1(2) . .

loop_
_geom_bond_atom_site_label_1
_geom_bond_atom_site_label_2
_geom_bond_distance
_geom_bond_site_symmetry_2
Ag1 N2 2.198(2) .
Ag1 N1 2.223(3) .
Ag1 O1 2.371(2) .
Ag1 O3 2.429(2) .
S1 O2 1.420(2) .
S1 O3 1.427(2) 3_577
S1 O1 1.429(2) .
S1 C1 1.809(3) .
F1 C1 1.320(3) .
F2 C1 1.316(4) .
F3 C1 1.314(4) .
O3 S1 1.427(2) 3_577
O11 C27 1.380(3) .
O11 C17 1.384(3) .
N1 C11 1.134(4) .
N2 C21 1.125(3) 2_547
C11 C12 1.436(4) .
C12 C17 1.385(3) .
C12 C13 1.392(4) .
C13 C14 1.376(4) .
C13 H13A 0.9300 .
C14 C15 1.365(5) .
C14 H14A 0.9300 .
C15 C16 1.377(4) .
C15 H15A 0.9300 .
C16 C17 1.372(4) .
C16 H16A 0.9300 .
C21 N2 1.125(3) 2_557
C21 C22 1.442(4) .
C22 C27 1.380(3) .
C22 C23 1.393(3) .
C23 C24 1.368(4) .
C23 H23A 0.9300 .
C24 C25 1.377(4) .
C24 H24A 0.9300 .
C25 C26 1.371(4) .
C25 H25A 0.9300 .
C26 C27 1.382(3) .
C26 H26A 0.9300 .

loop_
_geom_torsion_atom_site_label_1
_geom_torsion_atom_site_label_2
_geom_torsion_atom_site_label_3
_geom_torsion_atom_site_label_4
_geom_torsion
_geom_torsion_site_symmetry_1
_geom_torsion_site_symmetry_4
O2 S1 O1 Ag1 158.95(14) . .
O3 S1 O1 Ag1 22.1(2) 3_577 .
C1 S1 O1 Ag1 -88.21(17) . .
N2 Ag1 O1 S1 40.96(19) . .
N1 Ag1 O1 S1 -170.64(16) . .
O3 Ag1 O1 S1 -69.26(16) . .
N2 Ag1 O3 S1 -5.0(2) . 3_577
N1 Ag1 O3 S1 -141.86(19) . 3_577
O1 Ag1 O3 S1 119.3(2) . 3_577
N2 Ag1 N1 C11 -126.6(8) . .
O1 Ag1 N1 C11 88.3(9) . .
O3 Ag1 N1 C11 -4.5(9) . .
N1 Ag1 N2 C21 79.5(5) . 2_547
O1 Ag1 N2 C21 -142.6(4) . 2_547
O3 Ag1 N2 C21 -40.4(5) . 2_547
O2 S1 C1 F3 -61.3(2) . .
O3 S1 C1 F3 60.5(3) 3_577 .
O1 S1 C1 F3 179.5(2) . .
O2 S1 C1 F2 179.7(2) . .
O3 S1 C1 F2 -58.5(3) 3_577 .
O1 S1 C1 F2 60.5(2) . .
O2 S1 C1 F1 58.2(3) . .
O3 S1 C1 F1 179.9(2) 3_577 .
O1 S1 C1 F1 -61.0(3) . .
Ag1 N1 C11 C12 42(5) . .
N1 C11 C12 C17 -171(4) . .
N1 C11 C12 C13 9(5) . .
C17 C12 C13 C14 -0.9(4) . .
C11 C12 C13 C14 179.4(3) . .
C12 C13 C14 C15 0.6(5) . .
C13 C14 C15 C16 0.2(5) . .
C14 C15 C16 C17 -0.7(5) . .
C15 C16 C17 O11 175.3(3) . .
C15 C16 C17 C12 0.3(4) . .
C27 O11 C17 C16 39.7(3) . .
C27 O11 C17 C12 -145.1(2) . .
C13 C12 C17 C16 0.5(4) . .
C11 C12 C17 C16 -179.9(2) . .
C13 C12 C17 O11 -174.9(2) . .
C11 C12 C17 O11 4.8(3) . .
N2 C21 C22 C27 -175(5) 2_557 .
N2 C21 C22 C23 4(5) 2_557 .
C27 C22 C23 C24 -1.3(4) . .
C21 C22 C23 C24 179.6(2) . .
C22 C23 C24 C25 0.3(4) . .
C23 C24 C25 C26 0.9(4) . .
C24 C25 C26 C27 -1.2(4) . .
C23 C22 C27 O11 -174.7(2) . .
C21 C22 C27 O11 4.3(3) . .
C23 C22 C27 C26 1.0(3) . .
C21 C22 C27 C26 -179.9(2) . .
C17 O11 C27 C22 -143.7(2) . .
C17 O11 C27 C26 40.7(3) . .
C25 C26 C27 C22 0.3(4) . .
C25 C26 C27 O11 175.7(2) . .
